data_2235581
loop_
_publ_author_name
'Abdel-Aziz, Alaa A.-M.'
'El-Azab, Adel S.'
'El-Sherbeny, Magda A.'
'Ng, Seik Weng'
'Tiekink, Edward R. T.'

_publ_section_title
;
 (11<i>R</i>,12<i>S</i>)-16-Aminotetracyclo[6.6.2.0^2,7^.0^9,14^]hexadeca-2(7),3,5,9(14),10,12-hexaen-15-ol
;
_journal_coeditor_code PV2558
_journal_issue 7
_journal_name_full 'Acta Crystallographica Section E'
_journal_page_first o2137
_journal_paper_doi 10.1107/S1600536812026542
_journal_volume 68
_journal_year 2012
_chemical_formula_iupac 'C16 H15 N O'
_chemical_formula_moiety 'C16 H15 N O'
_chemical_formula_sum 'C16 H15 N O'
_chemical_formula_weight 237.29
_chemical_name_systematic
;
(11<i>R</i>,12<i>S</i>)-16-Aminotetracyclo[6.6.2.0^2,7^.0^9,14^]hexadeca-
2(7),3,5,9(14),10,12-hexaen-15-ol
;
_space_group_IT_number 4
_symmetry_cell_setting monoclinic
_symmetry_space_group_name_Hall 'P 2yb'
_symmetry_space_group_name_H-M 'P 1 21 1'
_atom_sites_solution_hydrogens geom
_atom_sites_solution_primary direct
_atom_sites_solution_secondary difmap
_audit_creation_method SHELXL-97
_cell_angle_alpha 90.00
_cell_angle_beta 106.707(2)
_cell_angle_gamma 90.00
_cell_formula_units_Z 2
_cell_length_a 8.6224(2)
_cell_length_b 7.11400(10)
_cell_length_c 10.0210(2)
_cell_measurement_reflns_used 3312
_cell_measurement_temperature 100(2)
_cell_measurement_theta_max 76.3847
_cell_measurement_theta_min 4.6032
_cell_volume 588.74(2)
_computing_cell_refinement 'CrysAlis PRO (Agilent, 2012)'
_computing_data_collection 'CrysAlis PRO (Agilent, 2012)'
_computing_data_reduction 'CrysAlis PRO (Agilent, 2012)'
_computing_molecular_graphics 'ORTEP-3 (Farrugia, 1997) and DIAMOND (Brandenburg, 2006)'
_computing_publication_material 'publCIF (Westrip, 2010)'
_computing_structure_refinement 'SHELXL97 (Sheldrick, 2008)'
_computing_structure_solution 'SHELXS97 (Sheldrick, 2008)'
_diffrn_ambient_temperature 100(2)
_diffrn_detector_area_resol_mean 10.4041
_diffrn_measured_fraction_theta_full 0.982
_diffrn_measured_fraction_theta_max 0.982
_diffrn_measurement_device_type 'Agilent SuperNova Dual diffractometer with an Atlas detector'
_diffrn_measurement_method '\w scan'
_diffrn_radiation_monochromator Mirror
_diffrn_radiation_source 'SuperNova (Cu) X-ray Source'
_diffrn_radiation_type CuK\a
_diffrn_radiation_wavelength 1.54184
_diffrn_reflns_av_R_equivalents 0.0113
_diffrn_reflns_av_sigmaI/netI 0.0142
_diffrn_reflns_limit_h_max 10
_diffrn_reflns_limit_h_min -10
_diffrn_reflns_limit_k_max 8
_diffrn_reflns_limit_k_min -8
_diffrn_reflns_limit_l_max 7
_diffrn_reflns_limit_l_min -12
_diffrn_reflns_number 4044
_diffrn_reflns_theta_full 76.58
_diffrn_reflns_theta_max 76.58
_diffrn_reflns_theta_min 4.61
_diffrn_standards_decay_% 0
_diffrn_standards_interval_count 0
_diffrn_standards_interval_time 0
_diffrn_standards_number 0
_exptl_absorpt_coefficient_mu 0.654
_exptl_absorpt_correction_T_max 1.0000
_exptl_absorpt_correction_T_min 0.59037
_exptl_absorpt_correction_type multi-scan
_exptl_absorpt_process_details '(CrysAlis PRO; Agilent, 2012)'
_exptl_crystal_colour colourless
_exptl_crystal_density_diffrn 1.339
_exptl_crystal_density_method 'not measured'
_exptl_crystal_description prism
_exptl_crystal_F_000 252
_exptl_crystal_size_max 0.40
_exptl_crystal_size_mid 0.30
_exptl_crystal_size_min 0.20
_refine_diff_density_max 0.201
_refine_diff_density_min -0.166
_refine_ls_abs_structure_details 'Flack (1983), 1060 Friedel pairs'
_refine_ls_abs_structure_Flack 0.0(2)
_refine_ls_extinction_method none
_refine_ls_goodness_of_fit_ref 1.061
_refine_ls_hydrogen_treatment mixed
_refine_ls_matrix_type full
_refine_ls_number_parameters 175
_refine_ls_number_reflns 2375
_refine_ls_number_restraints 1
_refine_ls_restrained_S_all 1.061
_refine_ls_R_factor_all 0.0292
_refine_ls_R_factor_gt 0.0290
_refine_ls_shift/su_max 0.000
_refine_ls_shift/su_mean 0.000
_refine_ls_structure_factor_coef Fsqd
_refine_ls_weighting_details 'calc w=1/[\s^2^(Fo^2^)+(0.0469P)^2^+0.1178P] where P=(Fo^2^+2Fc^2^)/3'
_refine_ls_weighting_scheme calc
_refine_ls_wR_factor_gt 0.0769
_refine_ls_wR_factor_ref 0.0771
_reflns_number_gt 2357
_reflns_number_total 2375
_reflns_threshold_expression I>2\s(I)
_cod_data_source_file pv2558.cif
_cod_data_source_block I
_cod_original_sg_symbol_H-M 'P 21'
_cod_database_code 2235581
_cod_database_fobs_code 2235581

loop_
_symmetry_equiv_pos_as_xyz
'x, y, z'
'-x, y+1/2, -z'

loop_
_atom_site_type_symbol
_atom_site_label
_atom_site_fract_x
_atom_site_fract_y
_atom_site_fract_z
_atom_site_U_iso_or_equiv
_atom_site_adp_type
_atom_site_calc_flag
_atom_site_refinement_flags
_atom_site_occupancy
_atom_site_symmetry_multiplicity
O O1 0.49638(11) 0.50034(15) 0.64491(10) 0.0241(2) Uani d . 1 1
N N1 0.71887(14) 0.29044(18) 0.80145(14) 0.0240(3) Uani d . 1 1
C C1 0.96576(14) 0.71372(17) 0.75647(12) 0.0142(2) Uani d . 1 1
C C2 1.12329(14) 0.73301(18) 0.74782(12) 0.0158(2) Uani d . 1 1
H H2 1.2081 0.6575 0.8038 0.019 Uiso calc R 1 1
C C3 1.15501(14) 0.86460(19) 0.65592(12) 0.0160(2) Uani d . 1 1
H H3 1.2620 0.8777 0.6488 0.019 Uiso calc R 1 1
C C4 1.03187(15) 0.97688(19) 0.57454(12) 0.0168(2) Uani d . 1 1
H H4 1.0557 1.0684 0.5142 0.020 Uiso calc R 1 1
C C5 0.87298(15) 0.95569(18) 0.58111(12) 0.0160(2) Uani d . 1 1
H H5 0.7882 1.0306 0.5244 0.019 Uiso calc R 1 1
C C6 0.84091(15) 0.82368(17) 0.67170(12) 0.0144(3) Uani d . 1 1
C C7 0.67531(14) 0.77274(18) 0.68480(12) 0.0151(2) Uani d . 1 1
H H7 0.5883 0.8555 0.6263 0.018 Uiso calc R 1 1
C C8 0.65031(15) 0.56368(19) 0.63948(13) 0.0180(3) Uani d . 1 1
H H8 0.6555 0.5528 0.5414 0.022 Uiso calc R 1 1
C C9 0.78995(15) 0.43912(18) 0.73668(13) 0.0181(3) Uani d . 1 1
H H9 0.8514 0.3787 0.6773 0.022 Uiso calc R 1 1
C C10 0.90784(14) 0.57079(17) 0.84339(13) 0.0150(3) Uani d . 1 1
H H10 0.9998 0.4997 0.9070 0.018 Uiso calc R 1 1
C C11 0.80732(14) 0.67230(17) 0.92286(12) 0.0141(2) Uani d . 1 1
C C12 0.82683(14) 0.66176(18) 1.06492(13) 0.0161(2) Uani d . 1 1
H H12 0.9093 0.5848 1.1225 0.019 Uiso calc R 1 1
C C13 0.72441(15) 0.76507(18) 1.12256(12) 0.0181(3) Uani d . 1 1
H H13 0.7377 0.7591 1.2199 0.022 Uiso calc R 1 1
C C14 0.60311(15) 0.87664(18) 1.03815(13) 0.0178(3) Uani d . 1 1
H H14 0.5346 0.9479 1.0782 0.021 Uiso calc R 1 1
C C15 0.58155(14) 0.88446(17) 0.89508(13) 0.0159(2) Uani d . 1 1
H H15 0.4978 0.9597 0.8374 0.019 Uiso calc R 1 1
C C16 0.68295(14) 0.78190(18) 0.83726(12) 0.0145(2) Uani d . 1 1
H H1o 0.526(3) 0.384(4) 0.696(2) 0.048(6) Uiso d . 1 1
H H1n 0.720(3) 0.316(4) 0.891(3) 0.060(7) Uiso d . 1 1
H H2n 0.772(3) 0.179(4) 0.803(2) 0.043(5) Uiso d . 1 1

loop_
_atom_site_aniso_label
_atom_site_aniso_U_11
_atom_site_aniso_U_22
_atom_site_aniso_U_33
_atom_site_aniso_U_12
_atom_site_aniso_U_13
_atom_site_aniso_U_23
O1 0.0167(4) 0.0288(6) 0.0270(5) -0.0084(4) 0.0067(4) -0.0030(4)
N1 0.0266(6) 0.0152(5) 0.0352(6) -0.0026(5) 0.0170(5) -0.0005(5)
C1 0.0170(5) 0.0130(6) 0.0131(5) -0.0007(5) 0.0051(4) -0.0011(4)
C2 0.0156(5) 0.0163(6) 0.0153(5) 0.0009(4) 0.0043(4) -0.0019(4)
C3 0.0143(5) 0.0184(6) 0.0161(5) -0.0018(5) 0.0059(4) -0.0029(5)
C4 0.0200(6) 0.0178(6) 0.0141(5) -0.0025(5) 0.0072(4) 0.0004(5)
C5 0.0178(6) 0.0161(6) 0.0135(5) 0.0023(5) 0.0036(4) 0.0000(4)
C6 0.0143(5) 0.0156(6) 0.0141(5) -0.0006(4) 0.0051(4) -0.0023(4)
C7 0.0127(5) 0.0183(6) 0.0146(5) 0.0013(5) 0.0042(4) 0.0007(5)
C8 0.0167(6) 0.0211(7) 0.0179(6) -0.0030(5) 0.0075(5) -0.0039(5)
C9 0.0201(6) 0.0146(6) 0.0229(6) -0.0029(5) 0.0114(5) -0.0029(5)
C10 0.0148(5) 0.0141(6) 0.0171(6) 0.0006(4) 0.0064(4) 0.0017(4)
C11 0.0149(5) 0.0120(6) 0.0162(6) -0.0023(4) 0.0059(4) 0.0001(4)
C12 0.0168(5) 0.0137(6) 0.0177(6) -0.0019(5) 0.0051(4) 0.0020(4)
C13 0.0222(6) 0.0191(6) 0.0152(5) -0.0057(5) 0.0088(5) -0.0011(5)
C14 0.0181(6) 0.0158(6) 0.0230(6) -0.0034(5) 0.0113(5) -0.0040(5)
C15 0.0132(5) 0.0146(6) 0.0206(6) -0.0005(5) 0.0058(4) 0.0002(5)
C16 0.0142(5) 0.0144(6) 0.0164(5) -0.0027(5) 0.0065(4) -0.0003(5)

loop_
_atom_type_symbol
_atom_type_description
_atom_type_scat_dispersion_real
_atom_type_scat_dispersion_imag
_atom_type_scat_source
C C 0.0181 0.0091 'International Tables Vol C Tables 4.2.6.8 and 6.1.1.4'
H H 0.0000 0.0000 'International Tables Vol C Tables 4.2.6.8 and 6.1.1.4'
N N 0.0311 0.0180 'International Tables Vol C Tables 4.2.6.8 and 6.1.1.4'
O O 0.0492 0.0322 'International Tables Vol C Tables 4.2.6.8 and 6.1.1.4'

loop_
_geom_angle_atom_site_label_1
_geom_angle_atom_site_label_2
_geom_angle_atom_site_label_3
_geom_angle
C8 O1 H1o 100.4(13)
C9 N1 H1n 113.9(17)
C9 N1 H2n 110.8(14)
H1n N1 H2n 107(2)
C2 C1 C6 120.00(11)
C2 C1 C10 126.23(11)
C6 C1 C10 113.60(10)
C3 C2 C1 119.17(11)
C3 C2 H2 120.4
C1 C2 H2 120.4
C2 C3 C4 120.76(11)
C2 C3 H3 119.6
C4 C3 H3 119.6
C3 C4 C5 120.25(11)
C3 C4 H4 119.9
C5 C4 H4 119.9
C6 C5 C4 119.06(11)
C6 C5 H5 120.5
C4 C5 H5 120.5
C5 C6 C1 120.73(11)
C5 C6 C7 126.05(11)
C1 C6 C7 113.11(10)
C16 C7 C6 108.00(9)
C16 C7 C8 107.41(10)
C6 C7 C8 105.01(10)
C16 C7 H7 112.0
C6 C7 H7 112.0
C8 C7 H7 112.0
O1 C8 C7 110.26(10)
O1 C8 C9 110.68(11)
C7 C8 C9 109.82(10)
O1 C8 H8 108.7
C7 C8 H8 108.7
C9 C8 H8 108.7
N1 C9 C10 113.79(11)
N1 C9 C8 109.61(10)
C10 C9 C8 108.43(10)
N1 C9 H9 108.3
C10 C9 H9 108.3
C8 C9 H9 108.3
C1 C10 C11 108.35(10)
C1 C10 C9 105.47(10)
C11 C10 C9 106.73(10)
C1 C10 H10 112.0
C11 C10 H10 112.0
C9 C10 H10 112.0
C12 C11 C16 120.26(11)
C12 C11 C10 126.43(11)
C16 C11 C10 113.29(10)
C11 C12 C13 119.47(11)
C11 C12 H12 120.3
C13 C12 H12 120.3
C14 C13 C12 120.27(11)
C14 C13 H13 119.9
C12 C13 H13 119.9
C13 C14 C15 120.25(11)
C13 C14 H14 119.9
C15 C14 H14 119.9
C16 C15 C14 119.70(11)
C16 C15 H15 120.2
C14 C15 H15 120.2
C15 C16 C11 120.02(11)
C15 C16 C7 126.54(11)
C11 C16 C7 113.44(10)

loop_
_geom_bond_atom_site_label_1
_geom_bond_atom_site_label_2
_geom_bond_distance
O1 C8 1.4174(15)
O1 H1o 0.96(3)
N1 C9 1.4644(17)
N1 H1n 0.91(3)
N1 H2n 0.91(3)
C1 C2 1.3924(16)
C1 C6 1.4024(16)
C1 C10 1.5140(16)
C2 C3 1.3944(18)
C2 H2 0.9500
C3 C4 1.3902(17)
C3 H3 0.9500
C4 C5 1.3985(17)
C4 H4 0.9500
C5 C6 1.3881(17)
C5 H5 0.9500
C6 C7 1.5150(16)
C7 C16 1.5116(15)
C7 C8 1.5518(17)
C7 H7 1.0000
C8 C9 1.5841(18)
C8 H8 1.0000
C9 C10 1.5586(17)
C9 H9 1.0000
C10 C11 1.5177(16)
C10 H10 1.0000
C11 C12 1.3867(17)
C11 C16 1.4017(16)
C12 C13 1.3954(18)
C12 H12 0.9500
C13 C14 1.3895(18)
C13 H13 0.9500
C14 C15 1.3928(18)
C14 H14 0.9500
C15 C16 1.3869(17)
C15 H15 0.9500

loop_
_geom_hbond_atom_site_label_D
_geom_hbond_atom_site_label_H
_geom_hbond_atom_site_label_A
_geom_hbond_site_symmetry_A
_geom_hbond_distance_DH
_geom_hbond_distance_HA
_geom_hbond_distance_DA
_geom_hbond_angle_DHA
O1 H1o N1 . 0.96(3) 1.82(2) 2.577(2) 133(2)
C5 H5 O1 2_656 0.95 2.56 3.3506(16) 141
C4 H4 Cg1 2_756 0.95 2.61 3.5064(14) 158
C10 H10 Cg2 2_747 1.00 2.95 3.9212(14) 164
C12 H12 Cg1 2_747 0.95 2.67 3.5159(14) 149

loop_
_geom_torsion_atom_site_label_1
_geom_torsion_atom_site_label_2
_geom_torsion_atom_site_label_3
_geom_torsion_atom_site_label_4
_geom_torsion
C6 C1 C2 C3 1.06(17)
C10 C1 C2 C3 176.01(12)
C1 C2 C3 C4 0.59(18)
C2 C3 C4 C5 -1.72(19)
C3 C4 C5 C6 1.17(18)
C4 C5 C6 C1 0.48(17)
C4 C5 C6 C7 -175.42(11)
C2 C1 C6 C5 -1.61(17)
C10 C1 C6 C5 -177.17(11)
C2 C1 C6 C7 174.79(11)
C10 C1 C6 C7 -0.77(14)
C5 C6 C7 C16 -129.68(13)
C1 C6 C7 C16 54.15(13)
C5 C6 C7 C8 115.94(13)
C1 C6 C7 C8 -60.23(12)
C16 C7 C8 O1 66.32(12)
C6 C7 C8 O1 -178.88(10)
C16 C7 C8 C9 -55.90(12)
C6 C7 C8 C9 58.89(12)
O1 C8 C9 N1 1.54(14)
C7 C8 C9 N1 123.51(11)
O1 C8 C9 C10 -123.22(11)
C7 C8 C9 C10 -1.25(13)
C2 C1 C10 C11 132.18(12)
C6 C1 C10 C11 -52.59(13)
C2 C1 C10 C9 -113.84(13)
C6 C1 C10 C9 61.39(12)
N1 C9 C10 C1 -179.42(10)
C8 C9 C10 C1 -57.17(11)
N1 C9 C10 C11 -64.31(13)
C8 C9 C10 C11 57.94(12)
C1 C10 C11 C12 -128.68(13)
C9 C10 C11 C12 118.16(13)
C1 C10 C11 C16 52.62(13)
C9 C10 C11 C16 -60.54(13)
C16 C11 C12 C13 -1.70(18)
C10 C11 C12 C13 179.68(12)
C11 C12 C13 C14 0.43(18)
C12 C13 C14 C15 0.78(18)
C13 C14 C15 C16 -0.72(18)
C14 C15 C16 C11 -0.55(17)
C14 C15 C16 C7 179.28(12)
C12 C11 C16 C15 1.77(17)
C10 C11 C16 C15 -179.44(11)
C12 C11 C16 C7 -178.08(11)
C10 C11 C16 C7 0.71(14)
C6 C7 C16 C15 126.02(13)
C8 C7 C16 C15 -121.19(13)
C6 C7 C16 C11 -54.14(14)
C8 C7 C16 C11 58.65(12)

loop_
_cod_related_entry_id
_cod_related_entry_database
_cod_related_entry_code
1 ChemSpider 9196100
